data_7063522
loop_
_publ_author_name
'Pratap, Rajesh'
'Kumari, Soni'
'Chaturvedi, Nishtha'
'Mishra, Rajnikant'
'Bhattacharya, Subrato'

_publ_section_title
;
 Synthesis, characterization, and biological applications of zinc(ii)
 complexes of the methylthiosalicylate ligand
;
_journal_issue 47
_journal_name_full 'New Journal of Chemistry'
_journal_page_first 19763
_journal_page_last 19778
_journal_paper_doi 10.1039/D4NJ03927K
_journal_volume 48
_journal_year 2024
_chemical_formula_moiety 'C28 H22 N2 O4 S2 Zn'
_chemical_formula_sum 'C28 H22 N2 O4 S2 Zn'
_chemical_formula_weight 579.96
_space_group_crystal_system monoclinic
_space_group_IT_number 4
_space_group_name_Hall 'P 2yb'
_space_group_name_H-M_alt 'P 1 21 1'
_atom_sites_solution_hydrogens mixed
_atom_sites_solution_primary iterative
_audit_creation_date 2023-07-26
_audit_creation_method
;
Olex2 1.5
(compiled 2023.02.24 svn.rf166f9f3 for OlexSys, GUI svn.r6725)
;
_audit_update_record
;
2024-11-04 deposited with the CCDC.	2024-11-07 downloaded from the CCDC.
;
_cell_angle_alpha 90
_cell_angle_beta 112.315(5)
_cell_angle_gamma 90
_cell_formula_units_Z 4
_cell_length_a 9.2575(4)
_cell_length_b 29.5010(8)
_cell_length_c 10.2104(4)
_cell_measurement_reflns_used 24586
_cell_measurement_temperature 293
_cell_measurement_theta_max 26.6110
_cell_measurement_theta_min 2.3710
_cell_volume 2579.69(19)
_computing_cell_refinement 'CrysAlisPro 1.171.42.83a (Rigaku OD, 2023)'
_computing_data_collection 'CrysAlisPro 1.171.42.83a (Rigaku OD, 2023)'
_computing_data_reduction 'CrysAlisPro 1.171.42.83a (Rigaku OD, 2023)'
_computing_molecular_graphics 'Olex2 1.5 (Dolomanov et al., 2009)'
_computing_publication_material 'Olex2 1.5 (Dolomanov et al., 2009)'
_computing_structure_refinement 'SHELXL 2019/2 (Sheldrick, 2015)'
_computing_structure_solution 'olex2.solve 1.5 (Bourhis et al., 2015)'
_diffrn_ambient_temperature 293
_diffrn_detector 'Hybrid Pixel Array Detector'
_diffrn_detector_type HyPix3000
_diffrn_measured_fraction_theta_full 0.998
_diffrn_measured_fraction_theta_max 0.973
_diffrn_measurement_details
;
List of Runs (angles in degrees, time in seconds):

  # Type    Start    End  Width  t~exp~   \w     \q     \k     \f   Frames
#--------------------------------------------------------------------------
  1  \w     18.00  61.00   0.50   21.85    --   11.77-132.00  42.00   86
  2  \w     18.00  69.00   0.50   21.85    --   11.77-137.00-134.00  102
  3  \w    -74.00 -33.00   0.50   21.85    --  -11.14 -38.00-180.00   82
  4  \w    -26.00  23.00   0.50   21.85    --  -11.14 -99.00 120.00   98
  5  \w    -78.00 -28.00   0.50   21.85    --  -11.14 -57.00 -60.00  100
  6  \w    -30.00  -1.00   0.50   21.85    --  -11.14 -38.00-180.00   58
  7  \w    -23.00   8.00   0.50   21.85    --  -11.14 -99.00 -30.00   62
  8  \w    -22.00   9.00   0.50   21.85    --  -11.14 -57.00 -60.00   62
  9  \w     -6.00  53.00   0.50   21.85    --  -11.14  38.00-120.00  118
 10  \w    -25.00  50.00   0.50   21.85    --  -11.14  38.00-150.00  150
 11  \w    -25.00  21.00   0.50   21.85    --  -11.14  38.00  30.00   92
 12  \w    -74.00 -40.00   0.50   21.85    --  -11.14 -38.00  60.00   68
 13  \w    -24.00  22.00   0.50   21.85    --  -11.14 -99.00 -60.00   92
 14  \w    -21.00   4.00   0.50   21.85    --  -11.14 -38.00  60.00   50
 15  \w    -18.00  13.00   0.50   21.85    --  -11.14 -99.00   0.00   62
 16  \w    -20.00  22.00   0.50   21.85    --  -11.14 -99.00-180.00   84
 17  \w    -26.00  15.00   0.50   21.85    --  -11.14 -99.00-120.00   82
 18  \w    -23.00   3.00   0.50   21.85    --  -11.14 -99.00  90.00   52
 19  \w     40.00  76.00   0.50   21.85    --   11.77  57.00 -90.00   72
 20  \w     -5.00  32.00   0.50   21.85    --   11.77  57.00 -90.00   74
 21  \w    -14.00  42.00   0.50   21.85    --   11.77  77.00  90.00  112
 22  \w    -39.00  28.00   0.50   21.85    --   11.77 -57.00-180.00  134
 23  \w      2.00  67.00   0.50   21.85    --   11.77  57.00 -60.00  130
 24  \w     11.00  38.00   0.50   21.85    --   11.77-125.00 -60.00   54
 25  \w    -22.00  29.00   0.50   21.85    --   11.77 -99.00 -60.00  102
 26  \w     19.00  44.00   0.50   21.85    --   11.77-125.00  90.00   50
 27  \w    -54.00  16.00   0.50   21.85    --   11.77 -38.00 -90.00  140
 28  \w    -61.00  -2.00   0.50   21.85    --   11.77 -19.00 120.00  118
 29  \w    -52.00  14.00   0.50   21.85    --   11.77 -38.00  90.00  132
 30  \w    -20.00   5.00   0.50   21.85    --   11.77 -19.00 150.00   50
 31  \w    -46.00  -4.00   0.50   21.85    --   11.77 -19.00-150.00   84
 32  \w    -41.00 -15.00   0.50   21.85    --   11.77 -57.00  60.00   52
 33  \w     51.00  79.00   0.50   21.85    --   11.77  57.00  30.00   56
 34  \w     -4.00  21.00   0.50   21.85    --   11.77 -38.00-150.00   50
 35  \w      5.00  30.00   0.50   21.85    --   11.77 -57.00  60.00   50
 36  \w     -3.00  22.00   0.50   21.85    --   11.77 -38.00 -30.00   50
 37  \w    -58.00 -33.00   0.50   21.85    --   11.77 -19.00 150.00   50
 38  \w    -35.00  -7.00   0.50   21.85    --   11.77 -19.00  90.00   56
;
_diffrn_measurement_device 'four-circle diffractometer'
_diffrn_orient_matrix_type 'CrysAlisPro convention (1999,Acta A55,543-557)'
_diffrn_orient_matrix_UB_11 -0.0278309000
_diffrn_orient_matrix_UB_12 -0.0053531000
_diffrn_orient_matrix_UB_13 -0.0731477000
_diffrn_orient_matrix_UB_21 0.0050302000
_diffrn_orient_matrix_UB_22 -0.0234393000
_diffrn_orient_matrix_UB_23 0.0166524000
_diffrn_orient_matrix_UB_31 -0.0778368000
_diffrn_orient_matrix_UB_32 0.0003943000
_diffrn_orient_matrix_UB_33 -0.0030829000
_diffrn_radiation_monochromator mirror
_diffrn_radiation_probe x-ray
_diffrn_radiation_type MoK\a
_diffrn_radiation_wavelength 0.71073
_diffrn_reflns_av_R_equivalents 0.0673
_diffrn_reflns_av_unetI/netI 0.0860
_diffrn_reflns_Laue_measured_fraction_full 0.998
_diffrn_reflns_Laue_measured_fraction_max 0.973
_diffrn_reflns_limit_h_max 11
_diffrn_reflns_limit_h_min -10
_diffrn_reflns_limit_k_max 37
_diffrn_reflns_limit_k_min -37
_diffrn_reflns_limit_l_max 12
_diffrn_reflns_limit_l_min -12
_diffrn_reflns_number 61670
_diffrn_reflns_point_group_measured_fraction_full 0.997
_diffrn_reflns_point_group_measured_fraction_max 0.959
_diffrn_reflns_theta_full 25.242
_diffrn_reflns_theta_max 27.081
_diffrn_reflns_theta_min 2.378
_diffrn_source_type 'PhotonJet (Mo) X-ray Source'
_exptl_absorpt_coefficient_mu 1.152
_exptl_absorpt_correction_T_max 1.00000
_exptl_absorpt_correction_T_min 0.84467
_exptl_absorpt_correction_type multi-scan
_exptl_absorpt_process_details
;
CrysAlisPro 1.171.42.63a (Rigaku Oxford Diffraction, 2022)
Empirical absorption correction using spherical harmonics,
implemented in SCALE3 ABSPACK scaling algorithm.
;
_exptl_crystal_colour 'metallic yellowish yellow'
_exptl_crystal_colour_lustre metallic
_exptl_crystal_colour_modifier yellowish
_exptl_crystal_colour_primary yellow
_exptl_crystal_density_diffrn 1.493
_exptl_crystal_description block
_exptl_crystal_F_000 1192
_exptl_crystal_size_max 0.28
_exptl_crystal_size_mid 0.28
_exptl_crystal_size_min 0.16
_refine_diff_density_max 0.450
_refine_diff_density_min -0.253
_refine_diff_density_rms 0.069
_refine_ls_abs_structure_details
;
 Refined as an inversion twin.
;
_refine_ls_abs_structure_Flack 0.59(2)
_refine_ls_extinction_method none
_refine_ls_goodness_of_fit_ref 1.006
_refine_ls_hydrogen_treatment mixed
_refine_ls_matrix_type full
_refine_ls_number_parameters 639
_refine_ls_number_reflns 10870
_refine_ls_number_restraints 1
_refine_ls_restrained_S_all 1.006
_refine_ls_R_factor_all 0.1258
_refine_ls_R_factor_gt 0.0592
_refine_ls_shift/su_max 0.000
_refine_ls_shift/su_mean 0.000
_refine_ls_structure_factor_coef Fsqd
_refine_ls_weighting_details 'w=1/[\s^2^(Fo^2^)+(0.0763P)^2^] where P=(Fo^2^+2Fc^2^)/3'
_refine_ls_weighting_scheme calc
_refine_ls_wR_factor_gt 0.1275
_refine_ls_wR_factor_ref 0.1508
_reflns_Friedel_coverage 0.933
_reflns_Friedel_fraction_full 0.996
_reflns_Friedel_fraction_max 0.945
_reflns_number_gt 6179
_reflns_number_total 10870
_reflns_threshold_expression 'I > 2\s(I)'
_cod_data_source_file d4nj03927k2.cif
_cod_data_source_block zn-5_auto
_cod_depositor_comments 'Adding full bibliography for 7063519--7063522.cif.'
_cod_original_cell_volume 2579.68(19)
_cod_database_code 7063522
_shelx_shelxl_version_number 2019/2
_chemical_oxdiff_formula 'Zn C H O N S'
_shelx_space_group_comment
;
The symmetry employed for this shelxl refinement is uniquely defined
by the following loop, which should always be used as a source of
symmetry information in preference to the above space-group names.
They are only intended as comments.
;
_shelx_estimated_absorpt_t_max 0.837
_shelx_estimated_absorpt_t_min 0.739
_olex2_refinement_description
;
1. Twinned data refinement
 Scales: 0.41(2)
 0.59(2)
2. Fixed Uiso
 At 1.2 times of:
  All C(H) groups, All C(H,H) groups
 At 1.5 times of:
  All C(H,H,H) groups
3. Others
 Fixed U11: C25(0.041525) C26(0.041781) C21(0.039098) C22(0.058273)
 C24(0.061049) C23(0.060387)
 Fixed U12: C25(0.007771) C26(0.006343) C21(0.00427) C22(-0.006446)
 C24(0.010095) C23(0.015552)
 Fixed U13: C25(0.00322) C26(-0.000613) C21(-0.002393) C22(-0.003622)
 C24(0.009988) C23(-0.00589)
 Fixed U22: C25(0.07155) C26(0.058) C21(0.06725) C22(0.06464) C24(0.07646)
 C23(0.05569)
 Fixed U23: C25(0.00822) C26(0.0068) C21(0.0084) C22(0.01689) C24(0.00411)
 C23(-0.0075)
 Fixed U33: C25(0.06624) C26(0.04566) C21(0.05674) C22(0.09879) C24(0.0719)
 C23(0.11838)
4.a Riding coordinates:
 C30(H30)
4.b Aromatic/amide H refined with riding coordinates:
 C42(H42), C5(H5), C29(H29), C25(H25), C3(H3), C45(H45), C1(H1), C6(H6),
 C8(H8), C22(H22), C34(H34), C44(H44), C10(H10), C9(H9), C43(H43), C24(H24),
 C23(H23), C50(H50), C37(H37), C36(H36), C38(H38), C33(H33), C14(H14), C51(H51),
  C2(H2), C15(H15), C17(H17), C16(H16), C52(H52), C53(H53)
4.c Idealised Me refined as rotating group:
 C48(H48a,H48b,H48c), C28(H28a,H28b,H28c), C56(H56a,H56b,H56c), C20(H20a,H20b,
 H20c)
;
_olex2_submission_special_instructions 'No special instructions were received'
_oxdiff_exptl_absorpt_empirical_details
;
Empirical correction (ABSPACK) includes:
- Absorption correction using spherical harmonics
- Frame scaling
;
_oxdiff_exptl_absorpt_empirical_full_max 1.195
_oxdiff_exptl_absorpt_empirical_full_min 0.813

loop_
_space_group_symop_operation_xyz
'x, y, z'
'-x, y+1/2, -z'

loop_
_atom_site_label
_atom_site_type_symbol
_atom_site_fract_x
_atom_site_fract_y
_atom_site_fract_z
_atom_site_U_iso_or_equiv
_atom_site_adp_type
_atom_site_occupancy
_atom_site_site_symmetry_order
_atom_site_calc_flag
_atom_site_refinement_flags_posn
_atom_site_refinement_flags_adp
_atom_site_refinement_flags_occupancy
_atom_site_disorder_assembly
_atom_site_disorder_group
Zn1 Zn 0.54030(13) 0.40737(3) 0.58030(12) 0.0550(3) Uani 1 1 d . . . . .
Zn2 Zn 0.45715(13) 0.58282(3) 0.12177(12) 0.0551(3) Uani 1 1 d . . . . .
S3 S 0.6396(3) 0.59485(8) 0.3454(3) 0.0593(7) Uani 1 1 d . . . . .
S2 S 0.3535(3) 0.39402(9) 0.3590(3) 0.0634(7) Uani 1 1 d . . . . .
S1 S 0.7434(4) 0.36387(10) 0.7213(3) 0.0724(8) Uani 1 1 d . . . . .
S4 S 0.2512(4) 0.62637(11) -0.0175(3) 0.0746(9) Uani 1 1 d . . . . .
O4 O 0.7302(8) 0.4454(2) 0.5299(8) 0.0596(19) Uani 1 1 d . . . . .
O5 O 0.9456(7) 0.4602(2) 0.4944(7) 0.0560(18) Uani 1 1 d . . . . .
O3 O 0.2665(9) 0.5437(2) 0.1697(8) 0.065(2) Uani 1 1 d . . . . .
N3 N 0.5390(9) 0.5160(3) 0.0986(8) 0.050(2) Uani 1 1 d . . . . .
O1 O 0.9548(8) 0.6200(3) 0.5790(8) 0.066(2) Uani 1 1 d . . . . .
O8 O 0.0507(8) 0.5280(2) 0.2063(8) 0.0616(19) Uani 1 1 d . . . . .
N2 N 0.4570(9) 0.4736(2) 0.6019(8) 0.048(2) Uani 1 1 d . . . . .
N4 N 0.5744(9) 0.5933(3) -0.0278(9) 0.058(2) Uani 1 1 d . . . . .
O2 O 1.0142(10) 0.6902(3) 0.5557(10) 0.089(3) Uani 1 1 d . . . . .
N1 N 0.4206(9) 0.3963(3) 0.7263(9) 0.058(2) Uani 1 1 d . . . . .
C46 C 0.9164(10) 0.3849(3) 0.5499(10) 0.047(2) Uani 1 1 d . . . . .
C40 C 0.3650(10) 0.4750(3) 0.6802(10) 0.048(2) Uani 1 1 d . . . . .
C30 C 0.4026(13) 0.5522(4) 0.5474(12) 0.065(3) Uani 1 1 d . . . . .
H30 H 0.360466 0.564684 0.465543 0.078 Uiso 1 1 d R U . . .
O6 O 0.0434(11) 0.3687(3) 0.1263(10) 0.100(3) Uani 1 1 d . . . . .
C27 C 0.1452(12) 0.5572(3) 0.1748(10) 0.051(2) Uani 1 1 d . . . . .
C39 C 0.3469(11) 0.4341(4) 0.7466(10) 0.051(2) Uani 1 1 d . . . . .
C4 C 0.7047(12) 0.4748(3) 0.0013(11) 0.055(3) Uani 1 1 d . . . . .
C42 C 0.9311(13) 0.3103(3) 0.6425(12) 0.060(3) Uani 1 1 d . . . . .
H42 H 0.901983 0.288897 0.694736 0.072 Uiso 1 1 calc R U . . .
C47 C 0.8525(11) 0.4323(3) 0.5256(10) 0.047(2) Uani 1 1 d . . . . .
C5 C 0.7931(13) 0.4770(4) -0.0847(12) 0.067(3) Uani 1 1 d . . . . .
H5 H 0.843509 0.450964 -0.096618 0.080 Uiso 1 1 calc R U . . .
C7 C 0.7371(12) 0.5566(4) -0.1330(12) 0.060(3) Uani 1 1 d . . . . .
C29 C 0.4733(12) 0.5117(3) 0.5415(11) 0.054(3) Uani 1 1 d . . . . .
H29 H 0.538019 0.511190 0.490737 0.064 Uiso 1 1 calc R U . . .
C25 C -0.0226(12) 0.6163(4) 0.2153(12) 0.060 Uani 1 1 d . . . . .
H25 H -0.055402 0.594399 0.263547 0.072 Uiso 1 1 calc R U . . .
C26 C 0.0855(10) 0.6035(3) 0.1543(10) 0.048 Uani 1 1 d . . . . .
C48 C 0.8948(13) 0.5070(3) 0.4629(12) 0.062(3) Uani 1 1 d . . . . .
H48A H 0.857061 0.517976 0.532542 0.093 Uiso 1 1 calc R U . . .
H48B H 0.812759 0.508669 0.370765 0.093 Uiso 1 1 calc R U . . .
H48C H 0.981263 0.525335 0.464536 0.093 Uiso 1 1 calc R U . . .
O7 O 0.0070(15) 0.2929(3) 0.1405(12) 0.123(4) Uani 1 1 d . . . . .
C3 C 0.6853(13) 0.4370(4) 0.0736(13) 0.067(3) Uani 1 1 d . . . . .
H3 H 0.735702 0.410204 0.068745 0.080 Uiso 1 1 calc R U . . .
C45 C 1.0205(13) 0.3723(3) 0.4908(12) 0.062(3) Uani 1 1 d . . . . .
H45 H 1.051867 0.393050 0.438311 0.074 Uiso 1 1 calc R U . . .
C41 C 0.8671(11) 0.3534(3) 0.6304(10) 0.053(2) Uani 1 1 d . . . . .
C12 C 0.6303(10) 0.5150(3) 0.0212(10) 0.046(2) Uani 1 1 d . . . . .
C55 C 0.0979(15) 0.3301(5) 0.1494(12) 0.073(3) Uani 1 1 d . . . . .
C19 C 0.9155(13) 0.6553(4) 0.5468(11) 0.060(3) Uani 1 1 d . . . . .
C32 C 0.2909(11) 0.5144(3) 0.6956(10) 0.051(2) Uani 1 1 d . . . . .
C1 C 0.5205(13) 0.4790(3) 0.1606(11) 0.059(3) Uani 1 1 d . . . . .
H1 H 0.456674 0.479730 0.212265 0.071 Uiso 1 1 calc R U . . .
C21 C 0.1270(10) 0.6361(3) 0.0772(11) 0.054 Uani 1 1 d . . . . .
C6 C 0.8071(13) 0.5158(5) -0.1509(13) 0.075(3) Uani 1 1 d . . . . .
H6 H 0.863887 0.515441 -0.209047 0.089 Uiso 1 1 calc R U . . .
C13 C 0.6212(14) 0.6498(3) 0.4069(12) 0.059(3) Uani 1 1 d . . . . .
C8 C 0.7425(13) 0.5964(5) -0.1997(12) 0.076(4) Uani 1 1 d . . . . .
H8 H 0.796127 0.597256 -0.260415 0.091 Uiso 1 1 calc R U . . .
C35 C 0.2583(13) 0.4349(4) 0.8321(10) 0.065(3) Uani 1 1 d . . . . .
C22 C 0.0681(13) 0.6783(4) 0.0649(14) 0.074 Uani 1 1 d . . . . .
H22 H 0.096039 0.699819 0.012263 0.089 Uiso 1 1 calc R U . . .
C31 C 0.3088(13) 0.5531(4) 0.6260(14) 0.073(4) Uani 1 1 d . . . . .
C34 C 0.1868(13) 0.4766(5) 0.8463(11) 0.067(3) Uani 1 1 d . . . . .
H34 H 0.126727 0.476855 0.901491 0.080 Uiso 1 1 calc R U . . .
C44 C 1.0790(13) 0.3286(4) 0.5091(13) 0.071(3) Uani 1 1 d . . . . .
H44 H 1.151116 0.320634 0.469865 0.086 Uiso 1 1 calc R U . . .
C11 C 0.6507(11) 0.5556(3) -0.0466(10) 0.050(2) Uani 1 1 d . . . . .
C10 C 0.5836(13) 0.6302(4) -0.0942(13) 0.066(3) Uani 1 1 d . . . . .
H10 H 0.528514 0.655550 -0.084589 0.080 Uiso 1 1 calc R U . . .
C9 C 0.6729(15) 0.6342(4) -0.1804(13) 0.074(3) Uani 1 1 d . . . . .
H9 H 0.682500 0.661607 -0.221330 0.089 Uiso 1 1 calc R U . . .
C43 C 1.0344(14) 0.2971(4) 0.5827(12) 0.069(3) Uani 1 1 d . . . . .
H43 H 1.072388 0.267570 0.592292 0.083 Uiso 1 1 calc R U . . .
C28 C 0.1091(13) 0.4821(3) 0.2391(12) 0.063(3) Uani 1 1 d . . . . .
H28A H 0.213643 0.482841 0.308983 0.094 Uiso 1 1 calc R U . . .
H28B H 0.109026 0.467714 0.154801 0.094 Uiso 1 1 calc R U . . .
H28C H 0.043289 0.465424 0.275312 0.094 Uiso 1 1 calc R U . . .
C24 C -0.0795(13) 0.6580(4) 0.2070(13) 0.070 Uani 1 1 d . . . . .
H24 H -0.147324 0.665298 0.251687 0.084 Uiso 1 1 calc R U . . .
C23 C -0.0367(13) 0.6904(4) 0.1314(15) 0.078 Uani 1 1 d . . . . .
H23 H -0.075723 0.719720 0.123888 0.094 Uiso 1 1 calc R U . . .
C50 C 0.5417(16) 0.3286(4) 0.3213(14) 0.080(3) Uani 1 1 d . . . . .
H50 H 0.625357 0.345580 0.381283 0.095 Uiso 1 1 calc R U . . .
C54 C 0.2638(16) 0.3172(4) 0.1988(12) 0.076(3) Uani 1 1 d . . . . .
C37 C 0.3255(15) 0.3562(5) 0.8765(13) 0.084(4) Uani 1 1 d . . . . .
H37 H 0.326525 0.329346 0.924571 0.101 Uiso 1 1 calc R U . . .
C36 C 0.2474(13) 0.3932(4) 0.8971(12) 0.072(3) Uani 1 1 d . . . . .
H36 H 0.188198 0.391080 0.952876 0.086 Uiso 1 1 calc R U . . .
C38 C 0.4026(14) 0.3586(4) 0.7844(14) 0.075(3) Uani 1 1 d . . . . .
H38 H 0.443472 0.332074 0.763056 0.090 Uiso 1 1 calc R U . . .
C18 C 0.7480(13) 0.6744(3) 0.4978(12) 0.063(3) Uani 1 1 d . . . . .
C33 C 0.2019(13) 0.5144(5) 0.7854(13) 0.071(3) Uani 1 1 d . . . . .
H33 H 0.155984 0.541015 0.799854 0.085 Uiso 1 1 calc R U . . .
C14 C 0.4784(14) 0.6698(4) 0.3689(14) 0.082(4) Uani 1 1 d . . . . .
H14 H 0.390916 0.652837 0.316449 0.099 Uiso 1 1 calc R U . . .
C51 C 0.5715(17) 0.2904(4) 0.2667(16) 0.087(4) Uani 1 1 d . . . . .
H51 H 0.675462 0.282136 0.291109 0.104 Uiso 1 1 calc R U . . .
C2 C 0.5944(13) 0.4382(4) 0.1515(13) 0.067(3) Uani 1 1 d . . . . .
H2 H 0.581276 0.412353 0.198013 0.081 Uiso 1 1 calc R U . . .
C15 C 0.4551(19) 0.7142(5) 0.4036(16) 0.105(5) Uani 1 1 d . . . . .
H15 H 0.356100 0.727157 0.368815 0.127 Uiso 1 1 calc R U . . .
C49 C 0.3835(14) 0.3450(4) 0.2911(13) 0.076(3) Uani 1 1 d . . . . .
C56 C -0.1724(18) 0.3011(5) 0.082(2) 0.123(5) Uani 1 1 d . . . . .
H56A H -0.201637 0.313403 0.155091 0.185 Uiso 1 1 calc R U . . .
H56B H -0.225898 0.272860 0.049592 0.185 Uiso 1 1 calc R U . . .
H56C H -0.200508 0.322008 0.003972 0.185 Uiso 1 1 calc R U . . .
C17 C 0.7176(17) 0.7184(4) 0.5308(14) 0.082(4) Uani 1 1 d . . . . .
H17 H 0.803385 0.735267 0.587688 0.099 Uiso 1 1 calc R U . . .
C20 C 1.1817(15) 0.6772(4) 0.5958(19) 0.112(5) Uani 1 1 d . . . . .
H20A H 1.220137 0.663807 0.688453 0.168 Uiso 1 1 calc R U . . .
H20B H 1.242096 0.703629 0.596031 0.168 Uiso 1 1 calc R U . . .
H20C H 1.190296 0.655646 0.528543 0.168 Uiso 1 1 calc R U . . .
C16 C 0.5825(15) 0.7384(4) 0.4908(15) 0.083(4) Uani 1 1 d . . . . .
H16 H 0.572425 0.767695 0.519748 0.100 Uiso 1 1 calc R U . . .
C52 C 0.459(2) 0.2624(4) 0.1766(17) 0.101(5) Uani 1 1 d . . . . .
H52 H 0.483124 0.236151 0.138626 0.121 Uiso 1 1 calc R U . . .
C53 C 0.301(2) 0.2766(4) 0.1454(14) 0.111(6) Uani 1 1 d . . . . .
H53 H 0.220349 0.258338 0.087625 0.133 Uiso 1 1 calc R U . . .
H31 H 0.259(15) 0.582(5) 0.637(15) 0.133 Uiso 1 1 d . U . . .

loop_
_atom_site_aniso_label
_atom_site_aniso_U_11
_atom_site_aniso_U_22
_atom_site_aniso_U_33
_atom_site_aniso_U_23
_atom_site_aniso_U_13
_atom_site_aniso_U_12
Zn1 0.0593(7) 0.0503(7) 0.0647(7) 0.0030(6) 0.0342(6) 0.0033(5)
Zn2 0.0598(7) 0.0515(7) 0.0629(8) 0.0018(6) 0.0334(6) 0.0015(6)
S3 0.0674(18) 0.0432(15) 0.0703(19) -0.0040(12) 0.0295(15) -0.0027(12)
S2 0.0653(18) 0.0600(19) 0.0679(18) -0.0100(14) 0.0288(15) -0.0084(13)
S1 0.079(2) 0.076(2) 0.076(2) 0.0242(16) 0.0450(17) 0.0228(15)
S4 0.074(2) 0.089(2) 0.076(2) 0.0271(17) 0.0463(17) 0.0193(16)
O4 0.056(5) 0.049(4) 0.088(6) 0.008(4) 0.044(4) 0.001(3)
O5 0.058(4) 0.047(4) 0.073(5) 0.014(3) 0.035(4) 0.007(3)
O3 0.054(5) 0.060(5) 0.090(6) 0.008(4) 0.037(4) 0.006(4)
N3 0.048(5) 0.049(5) 0.053(5) 0.005(4) 0.020(4) -0.004(3)
O1 0.064(5) 0.057(5) 0.076(5) 0.006(4) 0.023(4) -0.004(4)
O8 0.053(4) 0.049(4) 0.089(5) 0.008(4) 0.034(4) 0.001(3)
N2 0.051(5) 0.043(5) 0.050(5) -0.001(4) 0.019(4) 0.001(3)
N4 0.061(6) 0.054(6) 0.071(6) -0.003(4) 0.037(5) -0.007(4)
O2 0.080(6) 0.070(5) 0.110(7) 0.016(4) 0.029(5) -0.012(4)
N1 0.061(5) 0.053(6) 0.060(5) 0.003(4) 0.025(4) 0.001(4)
C46 0.041(5) 0.039(5) 0.060(6) -0.006(4) 0.019(5) 0.000(4)
C40 0.033(5) 0.061(7) 0.051(6) -0.004(5) 0.017(5) -0.002(4)
C30 0.068(8) 0.060(7) 0.053(7) 0.001(5) 0.008(6) 0.004(6)
O6 0.101(7) 0.076(6) 0.105(7) 0.009(6) 0.019(6) -0.012(5)
C27 0.045(6) 0.061(6) 0.042(6) 0.006(5) 0.013(5) -0.007(5)
C39 0.039(6) 0.073(7) 0.041(6) 0.002(5) 0.015(5) 0.001(5)
C4 0.049(6) 0.057(7) 0.051(7) -0.010(5) 0.011(5) -0.002(5)
C42 0.068(7) 0.038(5) 0.071(7) 0.016(5) 0.023(6) 0.008(5)
C47 0.043(6) 0.049(6) 0.051(6) -0.002(5) 0.020(5) 0.001(5)
C5 0.067(7) 0.079(8) 0.056(7) -0.014(6) 0.027(6) 0.021(6)
C7 0.049(6) 0.075(8) 0.059(7) -0.007(6) 0.026(6) -0.008(6)
C29 0.045(6) 0.058(7) 0.057(7) 0.004(5) 0.019(5) 0.003(5)
C25 0.047 0.072 0.066 0.008 0.028 0.010
C26 0.042 0.058 0.046 0.007 0.017 0.008
C48 0.061(7) 0.049(6) 0.088(9) 0.015(6) 0.041(7) 0.014(5)
O7 0.134(10) 0.097(7) 0.134(9) -0.005(6) 0.046(8) -0.051(7)
C3 0.064(8) 0.054(7) 0.076(9) -0.011(6) 0.020(7) 0.003(5)
C45 0.073(7) 0.057(6) 0.069(7) -0.004(5) 0.042(6) 0.005(5)
C41 0.053(6) 0.058(6) 0.047(5) -0.001(5) 0.019(5) 0.002(4)
C12 0.041(5) 0.050(6) 0.049(6) -0.008(4) 0.017(5) -0.003(4)
C55 0.075(9) 0.085(10) 0.056(8) 0.003(7) 0.020(7) 0.000(7)
C19 0.069(8) 0.054(7) 0.056(7) -0.007(5) 0.024(6) -0.022(6)
C32 0.043(6) 0.060(7) 0.043(6) -0.004(5) 0.009(5) 0.008(5)
C1 0.072(8) 0.053(7) 0.063(7) -0.002(6) 0.036(6) 0.001(6)
C21 0.040 0.067 0.057 0.008 0.019 0.007
C6 0.065(8) 0.101(10) 0.061(8) 0.003(7) 0.027(6) 0.006(7)
C13 0.076(8) 0.045(6) 0.063(7) -0.004(5) 0.033(6) -0.005(5)
C8 0.074(8) 0.110(11) 0.058(8) 0.000(7) 0.040(7) -0.021(7)
C35 0.063(7) 0.104(9) 0.034(6) 0.002(6) 0.025(5) -0.006(6)
C22 0.062 0.065 0.099 0.017 0.034 0.000
C31 0.058(8) 0.063(8) 0.085(9) -0.018(7) 0.013(7) 0.011(6)
C34 0.059(7) 0.102(10) 0.043(7) -0.017(6) 0.025(6) 0.015(7)
C44 0.068(7) 0.066(7) 0.093(9) -0.009(6) 0.046(7) 0.015(5)
C11 0.053(6) 0.053(6) 0.042(6) -0.012(5) 0.015(5) -0.009(5)
C10 0.074(8) 0.055(7) 0.074(8) 0.004(6) 0.032(6) -0.001(5)
C9 0.097(9) 0.068(8) 0.082(9) -0.002(6) 0.061(8) -0.017(7)
C43 0.083(8) 0.050(6) 0.083(8) 0.000(6) 0.041(7) 0.013(5)
C28 0.063(7) 0.059(7) 0.065(8) 0.010(5) 0.022(6) -0.002(5)
C24 0.070 0.076 0.072 0.004 0.037 0.011
C23 0.065 0.056 0.118 0.000 0.039 0.012
C50 0.084(9) 0.068(8) 0.089(9) 0.000(6) 0.034(7) 0.001(6)
C54 0.094(10) 0.074(8) 0.058(8) -0.001(6) 0.025(7) 0.009(7)
C37 0.093(10) 0.100(10) 0.071(8) 0.026(8) 0.043(8) -0.014(8)
C36 0.056(7) 0.101(10) 0.065(8) 0.003(7) 0.029(6) -0.007(6)
C38 0.083(9) 0.059(7) 0.099(9) 0.013(7) 0.053(8) 0.005(6)
C18 0.078(8) 0.047(6) 0.076(8) -0.005(5) 0.045(7) -0.017(6)
C33 0.058(7) 0.087(9) 0.067(8) -0.025(7) 0.022(6) 0.003(6)
C14 0.063(7) 0.080(8) 0.111(10) -0.024(7) 0.042(7) 0.005(6)
C51 0.099(10) 0.063(8) 0.108(11) 0.016(7) 0.052(9) 0.022(7)
C2 0.067(8) 0.047(6) 0.095(9) 0.002(6) 0.040(7) -0.004(5)
C15 0.125(12) 0.093(10) 0.111(11) -0.019(9) 0.059(10) 0.035(9)
C49 0.067(8) 0.079(8) 0.078(8) 0.009(7) 0.024(7) -0.018(7)
C56 0.088(12) 0.141(14) 0.135(14) 0.008(10) 0.036(10) -0.014(9)
C17 0.107(10) 0.065(7) 0.108(10) -0.028(7) 0.077(9) -0.035(7)
C20 0.073(10) 0.077(9) 0.159(15) 0.004(9) 0.013(9) -0.013(7)
C16 0.072(8) 0.081(8) 0.113(11) -0.047(8) 0.054(8) 0.001(7)
C52 0.129(13) 0.064(9) 0.128(13) -0.008(8) 0.070(11) 0.026(9)
C53 0.194(18) 0.055(8) 0.075(9) -0.014(7) 0.040(11) -0.019(9)

loop_
_atom_type_symbol
_atom_type_description
_atom_type_scat_dispersion_real
_atom_type_scat_dispersion_imag
_atom_type_scat_source
C C 0.0033 0.0016 'International Tables Vol C Tables 4.2.6.8 and 6.1.1.4'
H H 0.0000 0.0000 'International Tables Vol C Tables 4.2.6.8 and 6.1.1.4'
N N 0.0061 0.0033 'International Tables Vol C Tables 4.2.6.8 and 6.1.1.4'
O O 0.0106 0.0060 'International Tables Vol C Tables 4.2.6.8 and 6.1.1.4'
S S 0.1246 0.1234 'International Tables Vol C Tables 4.2.6.8 and 6.1.1.4'
Zn Zn 0.2839 1.4301 'International Tables Vol C Tables 4.2.6.8 and 6.1.1.4'

loop_
_geom_angle_atom_site_label_1
_geom_angle_atom_site_label_2
_geom_angle_atom_site_label_3
_geom_angle
_geom_angle_site_symmetry_1
_geom_angle_site_symmetry_3
_geom_angle_publ_flag
S2 Zn1 O4 102.5(2) . . ?
S1 Zn1 S2 131.04(12) . . ?
S1 Zn1 O4 84.2(2) . . ?
N2 Zn1 S2 95.2(2) . . ?
N2 Zn1 S1 133.7(2) . . ?
N2 Zn1 O4 85.1(3) . . ?
N2 Zn1 N1 76.8(3) . . ?
N1 Zn1 S2 104.9(2) . . ?
N1 Zn1 S1 89.7(2) . . ?
N1 Zn1 O4 148.3(3) . . ?
S3 Zn2 O3 101.5(2) . . ?
S4 Zn2 S3 130.96(12) . . ?
S4 Zn2 O3 83.6(2) . . ?
N3 Zn2 S3 95.4(2) . . ?
N3 Zn2 S4 133.5(2) . . ?
N3 Zn2 O3 84.0(3) . . ?
N3 Zn2 N4 76.5(3) . . ?
N4 Zn2 S3 107.3(2) . . ?
N4 Zn2 S4 90.2(2) . . ?
N4 Zn2 O3 146.4(3) . . ?
C13 S3 Zn2 111.2(4) . . ?
C49 S2 Zn1 112.0(4) . . ?
C41 S1 Zn1 108.2(3) . . ?
C21 S4 Zn2 108.0(3) . . ?
C47 O4 Zn1 131.0(6) . . ?
C47 O5 C48 117.4(7) . . ?
C27 O3 Zn2 129.8(6) . . ?
C12 N3 Zn2 113.8(6) . . ?
C1 N3 Zn2 126.5(7) . . ?
C1 N3 C12 119.4(8) . . ?
C27 O8 C28 115.6(8) . . ?
C40 N2 Zn1 114.5(6) . . ?
C29 N2 Zn1 128.4(7) . . ?
C29 N2 C40 116.9(8) . . ?
C11 N4 Zn2 113.5(6) . . ?
C10 N4 Zn2 128.6(7) . . ?
C10 N4 C11 117.9(9) . . ?
C19 O2 C20 115.1(9) . . ?
C39 N1 Zn1 113.1(6) . . ?
C38 N1 Zn1 128.6(7) . . ?
C38 N1 C39 118.1(9) . . ?
C45 C46 C47 118.6(9) . . ?
C45 C46 C41 120.8(9) . . ?
C41 C46 C47 120.6(8) . . ?
N2 C40 C39 117.6(8) . . ?
N2 C40 C32 122.2(9) . . ?
C32 C40 C39 120.2(9) . . ?
C29 C30 H30 112.2 . . ?
C29 C30 C31 117.1(10) . . ?
C31 C30 H30 113.6 . . ?
O3 C27 O8 119.8(9) . . ?
O3 C27 C26 127.5(8) . . ?
O8 C27 C26 112.7(9) . . ?
N1 C39 C40 117.7(8) . . ?
N1 C39 C35 123.5(10) . . ?
C35 C39 C40 118.8(9) . . ?
C5 C4 C12 118.4(10) . . ?
C3 C4 C5 126.3(10) . . ?
C3 C4 C12 115.2(10) . . ?
C41 C42 H42 117.7 . . ?
C43 C42 H42 117.7 . . ?
C43 C42 C41 124.5(10) . . ?
O4 C47 O5 121.2(8) . . ?
O4 C47 C46 127.2(8) . . ?
O5 C47 C46 111.7(8) . . ?
C4 C5 H5 118.8 . . ?
C6 C5 C4 122.4(10) . . ?
C6 C5 H5 118.8 . . ?
C8 C7 C6 124.2(11) . . ?
C8 C7 C11 118.0(10) . . ?
C11 C7 C6 117.7(10) . . ?
N2 C29 C30 125.5(10) . . ?
N2 C29 H29 117.3 . . ?
C30 C29 H29 117.3 . . ?
C26 C25 H25 118.4 . . ?
C24 C25 H25 118.4 . . ?
C24 C25 C26 123.3(11) . . ?
C25 C26 C27 118.7(9) . . ?
C21 C26 C27 124.0(9) . . ?
C21 C26 C25 117.3(9) . . ?
O5 C48 H48A 109.5 . . ?
O5 C48 H48B 109.5 . . ?
O5 C48 H48C 109.5 . . ?
H48A C48 H48B 109.5 . . ?
H48A C48 H48C 109.5 . . ?
H48B C48 H48C 109.5 . . ?
C55 O7 C56 116.2(12) . . ?
C4 C3 H3 119.1 . . ?
C2 C3 C4 121.7(10) . . ?
C2 C3 H3 119.1 . . ?
C46 C45 H45 120.1 . . ?
C46 C45 C44 119.9(10) . . ?
C44 C45 H45 120.1 . . ?
C46 C41 S1 127.5(7) . . ?
C42 C41 S1 117.1(8) . . ?
C42 C41 C46 115.3(9) . . ?
N3 C12 C4 122.7(9) . . ?
N3 C12 C11 119.3(8) . . ?
C4 C12 C11 117.9(9) . . ?
O6 C55 O7 122.3(12) . . ?
O6 C55 C54 127.1(12) . . ?
O7 C55 C54 110.5(12) . . ?
O1 C19 O2 123.7(11) . . ?
O1 C19 C18 127.9(9) . . ?
O2 C19 C18 108.2(10) . . ?
C40 C32 C33 119.8(10) . . ?
C31 C32 C40 118.1(10) . . ?
C31 C32 C33 122.1(10) . . ?
N3 C1 H1 119.1 . . ?
N3 C1 C2 121.8(10) . . ?
C2 C1 H1 119.1 . . ?
C26 C21 S4 124.8(7) . . ?
C22 C21 S4 114.9(8) . . ?
C22 C21 C26 120.3(9) . . ?
C5 C6 C7 121.1(11) . . ?
C5 C6 H6 119.4 . . ?
C7 C6 H6 119.4 . . ?
C18 C13 S3 123.0(9) . . ?
C14 C13 S3 120.7(9) . . ?
C14 C13 C18 116.3(10) . . ?
C7 C8 H8 119.0 . . ?
C9 C8 C7 122.1(10) . . ?
C9 C8 H8 119.0 . . ?
C39 C35 C34 118.7(10) . . ?
C39 C35 C36 115.9(11) . . ?
C36 C35 C34 125.4(10) . . ?
C21 C22 H22 119.6 . . ?
C21 C22 C23 120.8(11) . . ?
C23 C22 H22 119.6 . . ?
C30 C31 H31 120(8) . . ?
C32 C31 C30 120.2(10) . . ?
C32 C31 H31 120(8) . . ?
C35 C34 H34 118.4 . . ?
C33 C34 C35 123.2(10) . . ?
C33 C34 H34 118.4 . . ?
C45 C44 H44 119.0 . . ?
C43 C44 C45 121.9(10) . . ?
C43 C44 H44 119.0 . . ?
N4 C11 C7 121.3(9) . . ?
N4 C11 C12 116.2(9) . . ?
C7 C11 C12 122.4(9) . . ?
N4 C10 H10 118.0 . . ?
N4 C10 C9 123.9(10) . . ?
C9 C10 H10 118.0 . . ?
C8 C9 C10 116.6(10) . . ?
C8 C9 H9 121.7 . . ?
C10 C9 H9 121.7 . . ?
C42 C43 H43 121.2 . . ?
C44 C43 C42 117.5(10) . . ?
C44 C43 H43 121.2 . . ?
O8 C28 H28A 109.5 . . ?
O8 C28 H28B 109.5 . . ?
O8 C28 H28C 109.5 . . ?
H28A C28 H28B 109.5 . . ?
H28A C28 H28C 109.5 . . ?
H28B C28 H28C 109.5 . . ?
C25 C24 H24 120.5 . . ?
C25 C24 C23 119.1(11) . . ?
C23 C24 H24 120.5 . . ?
C22 C23 H23 120.4 . . ?
C24 C23 C22 119.2(11) . . ?
C24 C23 H23 120.4 . . ?
C51 C50 H50 118.6 . . ?
C51 C50 C49 122.8(13) . . ?
C49 C50 H50 118.6 . . ?
C49 C54 C55 122.0(11) . . ?
C53 C54 C55 117.7(13) . . ?
C53 C54 C49 120.3(13) . . ?
C36 C37 H37 119.9 . . ?
C36 C37 C38 120.2(12) . . ?
C38 C37 H37 119.9 . . ?
C35 C36 H36 120.5 . . ?
C37 C36 C35 118.9(10) . . ?
C37 C36 H36 120.5 . . ?
N1 C38 C37 122.9(11) . . ?
N1 C38 H38 118.5 . . ?
C37 C38 H38 118.5 . . ?
C13 C18 C19 120.9(9) . . ?
C13 C18 C17 116.8(11) . . ?
C17 C18 C19 122.1(10) . . ?
C32 C33 H33 120.4 . . ?
C34 C33 C32 119.3(11) . . ?
C34 C33 H33 120.4 . . ?
C13 C14 H14 117.9 . . ?
C13 C14 C15 124.2(12) . . ?
C15 C14 H14 117.9 . . ?
C50 C51 H51 117.8 . . ?
C50 C51 C52 124.3(13) . . ?
C52 C51 H51 117.8 . . ?
C3 C2 C1 119.0(10) . . ?
C3 C2 H2 120.5 . . ?
C1 C2 H2 120.5 . . ?
C14 C15 H15 120.9 . . ?
C16 C15 C14 118.3(13) . . ?
C16 C15 H15 120.9 . . ?
C50 C49 S2 120.7(9) . . ?
C54 C49 S2 124.6(10) . . ?
C54 C49 C50 114.8(12) . . ?
O7 C56 H56A 109.5 . . ?
O7 C56 H56B 109.5 . . ?
O7 C56 H56C 109.5 . . ?
H56A C56 H56B 109.5 . . ?
H56A C56 H56C 109.5 . . ?
H56B C56 H56C 109.5 . . ?
C18 C17 H17 116.4 . . ?
C16 C17 C18 127.1(12) . . ?
C16 C17 H17 116.4 . . ?
O2 C20 H20A 109.5 . . ?
O2 C20 H20B 109.5 . . ?
O2 C20 H20C 109.5 . . ?
H20A C20 H20B 109.5 . . ?
H20A C20 H20C 109.5 . . ?
H20B C20 H20C 109.5 . . ?
C15 C16 H16 121.5 . . ?
C17 C16 C15 117.0(12) . . ?
C17 C16 H16 121.5 . . ?
C51 C52 H52 122.5 . . ?
C51 C52 C53 115.0(12) . . ?
C53 C52 H52 122.5 . . ?
C54 C53 C52 122.8(14) . . ?
C54 C53 H53 118.6 . . ?
C52 C53 H53 118.6 . . ?

loop_
_geom_bond_atom_site_label_1
_geom_bond_atom_site_label_2
_geom_bond_distance
_geom_bond_site_symmetry_2
_geom_bond_publ_flag
Zn1 S2 2.299(3) . ?
Zn1 S1 2.280(3) . ?
Zn1 O4 2.302(6) . ?
Zn1 N2 2.142(7) . ?
Zn1 N1 2.193(8) . ?
Zn2 S3 2.294(3) . ?
Zn2 S4 2.291(3) . ?
Zn2 O3 2.312(7) . ?
Zn2 N3 2.158(8) . ?
Zn2 N4 2.206(8) . ?
S3 C13 1.769(10) . ?
S2 C49 1.673(13) . ?
S1 C41 1.753(10) . ?
S4 C21 1.783(10) . ?
O4 C47 1.212(10) . ?
O5 C47 1.314(10) . ?
O5 C48 1.456(11) . ?
O3 C27 1.210(11) . ?
N3 C12 1.359(11) . ?
N3 C1 1.303(12) . ?
O1 C19 1.111(12) . ?
O8 C27 1.349(11) . ?
O8 C28 1.450(12) . ?
N2 C40 1.373(11) . ?
N2 C29 1.319(12) . ?
N4 C11 1.371(12) . ?
N4 C10 1.303(13) . ?
O2 C19 1.357(12) . ?
O2 C20 1.496(14) . ?
N1 C39 1.364(12) . ?
N1 C38 1.300(13) . ?
C46 C47 1.503(12) . ?
C46 C45 1.369(13) . ?
C46 C41 1.424(13) . ?
C40 C39 1.425(13) . ?
C40 C32 1.390(13) . ?
C30 H30 0.8600 . ?
C30 C29 1.373(14) . ?
C30 C31 1.389(15) . ?
O6 C55 1.230(13) . ?
C27 C26 1.459(13) . ?
C39 C35 1.407(13) . ?
C4 C5 1.411(14) . ?
C4 C3 1.385(15) . ?
C4 C12 1.425(13) . ?
C42 H42 0.9300 . ?
C42 C41 1.390(13) . ?
C42 C43 1.372(15) . ?
C5 H5 0.9300 . ?
C5 C6 1.361(16) . ?
C7 C6 1.411(15) . ?
C7 C8 1.369(15) . ?
C7 C11 1.398(13) . ?
C29 H29 0.9300 . ?
C25 H25 0.9300 . ?
C25 C26 1.416(13) . ?
C25 C24 1.330(14) . ?
C26 C21 1.388(13) . ?
C48 H48A 0.9600 . ?
C48 H48B 0.9600 . ?
C48 H48C 0.9600 . ?
O7 C55 1.366(15) . ?
O7 C56 1.556(18) . ?
C3 H3 0.9300 . ?
C3 C2 1.360(15) . ?
C45 H45 0.9300 . ?
C45 C44 1.382(13) . ?
C12 C11 1.430(13) . ?
C55 C54 1.473(17) . ?
C19 C18 1.544(16) . ?
C32 C31 1.388(16) . ?
C32 C33 1.446(15) . ?
C1 H1 0.9300 . ?
C1 C2 1.406(14) . ?
C21 C22 1.345(13) . ?
C6 H6 0.9300 . ?
C13 C18 1.394(15) . ?
C13 C14 1.363(14) . ?
C8 H8 0.9300 . ?
C8 C9 1.338(15) . ?
C35 C34 1.429(15) . ?
C35 C36 1.420(15) . ?
C22 H22 0.9300 . ?
C22 C23 1.425(16) . ?
C31 H31 1.00(14) . ?
C34 H34 0.9300 . ?
C34 C33 1.311(16) . ?
C44 H44 0.9300 . ?
C44 C43 1.355(15) . ?
C10 H10 0.9300 . ?
C10 C9 1.424(15) . ?
C9 H9 0.9300 . ?
C43 H43 0.9300 . ?
C28 H28A 0.9600 . ?
C28 H28B 0.9600 . ?
C28 H28C 0.9600 . ?
C24 H24 0.9300 . ?
C24 C23 1.376(16) . ?
C23 H23 0.9300 . ?
C50 H50 0.9300 . ?
C50 C51 1.332(16) . ?
C50 C49 1.460(16) . ?
C54 C49 1.413(16) . ?
C54 C53 1.412(17) . ?
C37 H37 0.9300 . ?
C37 C36 1.370(17) . ?
C37 C38 1.382(16) . ?
C36 H36 0.9300 . ?
C38 H38 0.9300 . ?
C18 C17 1.395(15) . ?
C33 H33 0.9300 . ?
C14 H14 0.9300 . ?
C14 C15 1.395(17) . ?
C51 H51 0.9300 . ?
C51 C52 1.374(19) . ?
C2 H2 0.9300 . ?
C15 H15 0.9300 . ?
C15 C16 1.376(18) . ?
C56 H56A 0.9600 . ?
C56 H56B 0.9600 . ?
C56 H56C 0.9600 . ?
C17 H17 0.9300 . ?
C17 C16 1.300(16) . ?
C20 H20A 0.9600 . ?
C20 H20B 0.9600 . ?
C20 H20C 0.9600 . ?
C16 H16 0.9300 . ?
C52 H52 0.9300 . ?
C52 C53 1.43(2) . ?
C53 H53 0.9300 . ?

loop_
_geom_torsion_atom_site_label_1
_geom_torsion_atom_site_label_2
_geom_torsion_atom_site_label_3
_geom_torsion_atom_site_label_4
_geom_torsion
_geom_torsion_site_symmetry_1
_geom_torsion_site_symmetry_2
_geom_torsion_site_symmetry_3
_geom_torsion_site_symmetry_4
_geom_torsion_publ_flag
Zn1 S2 C49 C50 -33.9(11) . . . . ?
Zn1 S2 C49 C54 148.3(10) . . . . ?
Zn1 S1 C41 C46 42.9(9) . . . . ?
Zn1 S1 C41 C42 -140.4(7) . . . . ?
Zn1 O4 C47 O5 -179.8(6) . . . . ?
Zn1 O4 C47 C46 1.7(16) . . . . ?
Zn1 N2 C40 C39 5.2(10) . . . . ?
Zn1 N2 C40 C32 -174.8(7) . . . . ?
Zn1 N2 C29 C30 172.5(8) . . . . ?
Zn1 N1 C39 C40 -3.8(11) . . . . ?
Zn1 N1 C39 C35 177.9(8) . . . . ?
Zn1 N1 C38 C37 179.3(9) . . . . ?
Zn2 S3 C13 C18 -147.9(8) . . . . ?
Zn2 S3 C13 C14 33.6(11) . . . . ?
Zn2 S4 C21 C26 -42.7(9) . . . . ?
Zn2 S4 C21 C22 139.8(8) . . . . ?
Zn2 O3 C27 O8 -179.4(6) . . . . ?
Zn2 O3 C27 C26 -1.5(15) . . . . ?
Zn2 N3 C12 C4 175.7(7) . . . . ?
Zn2 N3 C12 C11 -5.8(11) . . . . ?
Zn2 N3 C1 C2 -172.3(8) . . . . ?
Zn2 N4 C11 C7 -177.2(7) . . . . ?
Zn2 N4 C11 C12 5.7(10) . . . . ?
Zn2 N4 C10 C9 174.9(8) . . . . ?
S3 C13 C18 C19 2.1(14) . . . . ?
S3 C13 C18 C17 176.2(8) . . . . ?
S3 C13 C14 C15 -174.8(11) . . . . ?
S4 C21 C22 C23 178.1(9) . . . . ?
O3 C27 C26 C25 -156.0(10) . . . . ?
O3 C27 C26 C21 24.6(16) . . . . ?
N3 C12 C11 N4 0.0(13) . . . . ?
N3 C12 C11 C7 -177.1(9) . . . . ?
N3 C1 C2 C3 -1.3(17) . . . . ?
O1 C19 C18 C13 -41.2(17) . . . . ?
O1 C19 C18 C17 144.9(12) . . . . ?
O8 C27 C26 C25 22.0(13) . . . . ?
O8 C27 C26 C21 -157.4(9) . . . . ?
N2 C40 C39 N1 -0.8(13) . . . . ?
N2 C40 C39 C35 177.5(9) . . . . ?
N2 C40 C32 C31 1.6(14) . . . . ?
N2 C40 C32 C33 -176.8(9) . . . . ?
N4 C10 C9 C8 4.3(19) . . . . ?
O2 C19 C18 C13 143.6(10) . . . . ?
O2 C19 C18 C17 -30.3(14) . . . . ?
N1 C39 C35 C34 179.6(9) . . . . ?
N1 C39 C35 C36 -0.6(15) . . . . ?
C46 C45 C44 C43 1.1(18) . . . . ?
C40 N2 C29 C30 -1.9(14) . . . . ?
C40 C39 C35 C34 1.4(14) . . . . ?
C40 C39 C35 C36 -178.9(9) . . . . ?
C40 C32 C31 C30 -2.0(15) . . . . ?
C40 C32 C33 C34 -3.0(16) . . . . ?
O6 C55 C54 C49 33(2) . . . . ?
O6 C55 C54 C53 -144.1(14) . . . . ?
C27 C26 C21 S4 3.5(14) . . . . ?
C27 C26 C21 C22 -179.1(10) . . . . ?
C39 N1 C38 C37 -6.6(17) . . . . ?
C39 C40 C32 C31 -178.4(9) . . . . ?
C39 C40 C32 C33 3.3(14) . . . . ?
C39 C35 C34 C33 -1.2(17) . . . . ?
C39 C35 C36 C37 1.8(16) . . . . ?
C4 C5 C6 C7 2.0(18) . . . . ?
C4 C3 C2 C1 -1.1(17) . . . . ?
C4 C12 C11 N4 178.5(8) . . . . ?
C4 C12 C11 C7 1.5(14) . . . . ?
C47 C46 C45 C44 -178.8(10) . . . . ?
C47 C46 C41 S1 -4.8(14) . . . . ?
C47 C46 C41 C42 178.4(9) . . . . ?
C5 C4 C3 C2 -178.5(11) . . . . ?
C5 C4 C12 N3 178.0(9) . . . . ?
C5 C4 C12 C11 -0.5(14) . . . . ?
C7 C8 C9 C10 -4.1(18) . . . . ?
C29 N2 C40 C39 -179.7(8) . . . . ?
C29 N2 C40 C32 0.4(13) . . . . ?
C29 C30 C31 C32 0.7(15) . . . . ?
C25 C26 C21 S4 -175.9(8) . . . . ?
C25 C26 C21 C22 1.4(15) . . . . ?
C25 C24 C23 C22 -0.4(19) . . . . ?
C26 C25 C24 C23 2.5(19) . . . . ?
C26 C21 C22 C23 0.5(17) . . . . ?
C48 O5 C47 O4 -1.0(14) . . . . ?
C48 O5 C47 C46 177.7(8) . . . . ?
O7 C55 C54 C49 -142.8(12) . . . . ?
O7 C55 C54 C53 40.1(16) . . . . ?
C3 C4 C5 C6 -179.3(11) . . . . ?
C3 C4 C12 N3 -3.7(14) . . . . ?
C3 C4 C12 C11 177.8(8) . . . . ?
C45 C46 C47 O4 155.5(10) . . . . ?
C45 C46 C47 O5 -23.1(13) . . . . ?
C45 C46 C41 S1 176.5(8) . . . . ?
C45 C46 C41 C42 -0.3(14) . . . . ?
C45 C44 C43 C42 -1.7(18) . . . . ?
C41 C46 C47 O4 -23.3(15) . . . . ?
C41 C46 C47 O5 158.1(8) . . . . ?
C41 C46 C45 C44 -0.1(16) . . . . ?
C41 C42 C43 C44 1.3(18) . . . . ?
C12 N3 C1 C2 1.0(15) . . . . ?
C12 C4 C5 C6 -1.2(16) . . . . ?
C12 C4 C3 C2 3.4(15) . . . . ?
C55 C54 C49 S2 2.1(18) . . . . ?
C55 C54 C49 C50 -175.8(11) . . . . ?
C55 C54 C53 C52 174.8(12) . . . . ?
C19 C18 C17 C16 177.2(12) . . . . ?
C32 C40 C39 N1 179.1(9) . . . . ?
C32 C40 C39 C35 -2.5(14) . . . . ?
C1 N3 C12 C4 1.6(14) . . . . ?
C1 N3 C12 C11 -179.9(9) . . . . ?
C21 C22 C23 C24 -1.1(19) . . . . ?
C6 C7 C8 C9 179.4(11) . . . . ?
C6 C7 C11 N4 -177.7(9) . . . . ?
C6 C7 C11 C12 -0.8(15) . . . . ?
C13 C18 C17 C16 3.1(18) . . . . ?
C13 C14 C15 C16 -5(2) . . . . ?
C8 C7 C6 C5 -177.9(11) . . . . ?
C8 C7 C11 N4 -0.6(15) . . . . ?
C8 C7 C11 C12 176.3(10) . . . . ?
C35 C34 C33 C32 1.9(17) . . . . ?
C31 C30 C29 N2 1.4(16) . . . . ?
C31 C32 C33 C34 178.7(11) . . . . ?
C34 C35 C36 C37 -178.4(11) . . . . ?
C11 N4 C10 C9 -2.6(17) . . . . ?
C11 C7 C6 C5 -1.0(16) . . . . ?
C11 C7 C8 C9 2.5(17) . . . . ?
C10 N4 C11 C7 0.7(14) . . . . ?
C10 N4 C11 C12 -176.4(9) . . . . ?
C43 C42 C41 S1 -177.5(9) . . . . ?
C43 C42 C41 C46 -0.3(15) . . . . ?
C28 O8 C27 O3 3.0(13) . . . . ?
C28 O8 C27 C26 -175.3(8) . . . . ?
C24 C25 C26 C27 177.5(10) . . . . ?
C24 C25 C26 C21 -3.0(16) . . . . ?
C50 C51 C52 C53 -1(2) . . . . ?
C36 C35 C34 C33 179.1(11) . . . . ?
C36 C37 C38 N1 8(2) . . . . ?
C38 N1 C39 C40 -178.8(10) . . . . ?
C38 N1 C39 C35 2.9(15) . . . . ?
C38 C37 C36 C35 -5.3(19) . . . . ?
C18 C13 C14 C15 6.6(19) . . . . ?
C18 C17 C16 C15 -2(2) . . . . ?
C33 C32 C31 C30 176.3(10) . . . . ?
C14 C13 C18 C19 -179.4(10) . . . . ?
C14 C13 C18 C17 -5.2(15) . . . . ?
C14 C15 C16 C17 2(2) . . . . ?
C51 C50 C49 S2 -178.1(10) . . . . ?
C51 C50 C49 C54 -0.2(18) . . . . ?
C51 C52 C53 C54 2(2) . . . . ?
C49 C50 C51 C52 0(2) . . . . ?
C49 C54 C53 C52 -2(2) . . . . ?
C56 O7 C55 O6 7.2(19) . . . . ?
C56 O7 C55 C54 -176.8(11) . . . . ?
C20 O2 C19 O1 7.2(17) . . . . ?
C20 O2 C19 C18 -177.4(11) . . . . ?
C53 C54 C49 S2 179.1(10) . . . . ?
C53 C54 C49 C50 1.2(17) . . . . ?

loop_
_twin_individual_id
_twin_individual_mass_fraction_refined
1 0.41(2)
2 0.59(2)
